data_1548609
loop_
_publ_author_name
'Jia, Jiru'
'Yu, Aimin'
'Ma, Shanshan'
'Zhang, Youquan'
'Li, Ke'
'Meng, Xiangtai'

_publ_section_title
;
 Solvent-Controlled Switchable Domino Reactions of MBH Carbonate:
 Synthesis of Benzothiophene Fused \a-Pyran, 2,3-Dihydrooxepine, and
 Oxatricyclodecene Derivatives.
;
_journal_issue 22
_journal_name_full 'Organic letters'
_journal_page_first 6084
_journal_page_last 6087
_journal_paper_doi 10.1021/acs.orglett.7b02916
_journal_volume 19
_journal_year 2017
_chemical_formula_moiety 'C24 H21 Cl O5 S'
_chemical_formula_sum 'C24 H21 Cl O5 S'
_chemical_formula_weight 456.92
_space_group_crystal_system triclinic
_space_group_IT_number 2
_space_group_name_Hall '-P 1'
_space_group_name_H-M_alt 'P -1'
_symmetry_space_group_name_Hall '-P 1'
_symmetry_space_group_name_H-M 'P -1'
_atom_sites_solution_hydrogens geom
_atom_sites_solution_primary direct
_audit_creation_date 2017-01-11
_audit_creation_method
;
Olex2 1.2
(compiled 2016.02.19 svn.r3266 for OlexSys, GUI svn.r5155)
;
_cell_angle_alpha 79.965(14)
_cell_angle_beta 74.188(18)
_cell_angle_gamma 89.590(15)
_cell_formula_units_Z 2
_cell_length_a 8.680(2)
_cell_length_b 10.6240(15)
_cell_length_c 12.798(2)
_cell_measurement_reflns_used 875
_cell_measurement_temperature 293(2)
_cell_measurement_theta_max 22.1380
_cell_measurement_theta_min 1.9610
_cell_volume 1117.1(4)
_computing_cell_refinement 'CrysAlisPro 1.171.38.40t (Rigaku OD, 2015)'
_computing_data_collection 'CrysAlisPro 1.171.38.40t (Rigaku OD, 2015)'
_computing_data_reduction 'CrysAlisPro 1.171.38.40t (Rigaku OD, 2015)'
_computing_molecular_graphics 'Olex2 (Dolomanov et al., 2009)'
_computing_publication_material 'Olex2 (Dolomanov et al., 2009)'
_computing_structure_refinement 'ShelXL (Sheldrick, 2015)'
_computing_structure_solution 'ShelXT (Sheldrick, 2015)'
_diffrn_ambient_temperature 293(2)
_diffrn_detector 'CCD plate'
_diffrn_measured_fraction_theta_full 0.999
_diffrn_measured_fraction_theta_max 0.999
_diffrn_measurement_details
;
List of Runs (angles in degrees, time in seconds):

  # Type    Start    End  Width  t~exp~   \w     \q     \k     \f   Frames
--------------------------------------------------------------------------
  1  \w    -75.00 120.00   1.00   15.00    --   30.00  54.00 120.00  195
  2  \w    -75.00  30.00   1.00   15.00    --   30.00  54.00 240.00  105
;
_diffrn_measurement_device 'abstract diffractometer'
_diffrn_measurement_device_type 'dtrek-CrysAlisPro-abstract goniometer imported rigaku-d*trek images'
_diffrn_measurement_method '\w scans'
_diffrn_orient_matrix_type 'CrysAlisPro convention (1999,Acta A55,543-557)'
_diffrn_orient_matrix_UB_11 0.0165258000
_diffrn_orient_matrix_UB_12 0.0666611000
_diffrn_orient_matrix_UB_13 -0.0187084000
_diffrn_orient_matrix_UB_21 0.0752643000
_diffrn_orient_matrix_UB_22 -0.0060393000
_diffrn_orient_matrix_UB_23 0.0117486000
_diffrn_orient_matrix_UB_31 0.0358912000
_diffrn_orient_matrix_UB_32 -0.0111870000
_diffrn_orient_matrix_UB_33 -0.0542210000
_diffrn_radiation_monochromator graphite
_diffrn_radiation_probe x-ray
_diffrn_radiation_type MoK\a
_diffrn_radiation_wavelength 0.71073
_diffrn_reflns_av_R_equivalents 0.0515
_diffrn_reflns_av_unetI/netI 0.1368
_diffrn_reflns_Laue_measured_fraction_full 0.999
_diffrn_reflns_Laue_measured_fraction_max 0.999
_diffrn_reflns_limit_h_max 9
_diffrn_reflns_limit_h_min -10
_diffrn_reflns_limit_k_max 12
_diffrn_reflns_limit_k_min -10
_diffrn_reflns_limit_l_max 14
_diffrn_reflns_limit_l_min -15
_diffrn_reflns_number 5414
_diffrn_reflns_point_group_measured_fraction_full 0.999
_diffrn_reflns_point_group_measured_fraction_max 0.999
_diffrn_reflns_theta_full 24.994
_diffrn_reflns_theta_max 24.994
_diffrn_reflns_theta_min 1.681
_diffrn_source 'fine-focus sealed X-ray tube'
_diffrn_source_type 'Enhance (Mo) X-ray Source'
_exptl_absorpt_coefficient_mu 0.297
_exptl_absorpt_correction_T_max 1.00000
_exptl_absorpt_correction_T_min 0.58301
_exptl_absorpt_correction_type multi-scan
_exptl_absorpt_process_details
;
CrysAlisPro 1.171.38.40t (Rigaku Oxford Diffraction, 2015)
Empirical absorption correction using spherical harmonics,
 implemented in SCALE3 ABSPACK scaling algorithm.
;
_exptl_crystal_colour colorless
_exptl_crystal_density_diffrn 1.358
_exptl_crystal_description block
_exptl_crystal_F_000 476
_refine_diff_density_max 0.374
_refine_diff_density_min -0.361
_refine_diff_density_rms 0.113
_refine_ls_extinction_method none
_refine_ls_goodness_of_fit_ref 1.061
_refine_ls_hydrogen_treatment constr
_refine_ls_matrix_type full
_refine_ls_number_parameters 284
_refine_ls_number_reflns 3935
_refine_ls_number_restraints 0
_refine_ls_restrained_S_all 1.061
_refine_ls_R_factor_all 0.1710
_refine_ls_R_factor_gt 0.0740
_refine_ls_shift/su_max 0.000
_refine_ls_shift/su_mean 0.000
_refine_ls_structure_factor_coef Fsqd
_refine_ls_weighting_details 'w=1/[\s^2^(Fo^2^)+(0.0918P)^2^] where P=(Fo^2^+2Fc^2^)/3'
_refine_ls_weighting_scheme calc
_refine_ls_wR_factor_gt 0.1708
_refine_ls_wR_factor_ref 0.2464
_reflns_Friedel_coverage 0.000
_reflns_number_gt 1907
_reflns_number_total 3935
_reflns_threshold_expression 'I > 2\s(I)'
_cod_data_source_file ol7b02916_si_005.cif
_cod_data_source_block 3
_cod_original_cell_volume 1117.2(4)
_cod_database_code 1548609
_shelx_space_group_comment
;
The symmetry employed for this shelxl refinement is uniquely defined
by the following loop, which should always be used as a source of
symmetry information in preference to the above space-group names.
They are only intended as comments.
;
_reflns_odcompleteness_completeness 82.96
_reflns_odcompleteness_iscentric 1
_reflns_odcompleteness_theta 32.87
_olex2_refinement_description
;
1. Fixed Uiso
 At 1.2 times of:
  All C(H) groups, All C(H,H) groups
 At 1.5 times of:
  All C(H,H,H) groups
2.a Secondary CH2 refined with riding coordinates:
 C15(H15A,H15B)
2.b Aromatic/amide H refined with riding coordinates:
 C7(H7), C4(H4), C18(H18), C19(H19), C3(H3), C22(H22), C21(H21)
2.c Idealised Me refined as rotating group:
 C13(H13A,H13B,H13C), C1(H1A,H1B,H1C), C24(H24A,H24B,H24C), C16(H16A,H16B,H16C)
;
_shelx_shelxl_version_number 2014/7
_olex2_submission_special_instructions 'No special instructions were received'
_oxdiff_exptl_absorpt_empirical_details
;
Empirical correction (ABSPACK) includes:
- Absorption correction using spherical harmonics
- Frame scaling
;
_oxdiff_exptl_absorpt_empirical_full_max 1.509
_oxdiff_exptl_absorpt_empirical_full_min 0.800

loop_
_space_group_symop_operation_xyz
'x, y, z'
'-x, -y, -z'

loop_
_atom_site_label
_atom_site_type_symbol
_atom_site_fract_x
_atom_site_fract_y
_atom_site_fract_z
_atom_site_U_iso_or_equiv
_atom_site_adp_type
_atom_site_occupancy
_atom_site_site_symmetry_order
_atom_site_calc_flag
_atom_site_refinement_flags_posn
S1 S 0.7597(2) 0.88262(15) 0.74174(14) 0.0457(5) Uani 1 1 d .
Cl1 Cl 0.7740(3) -0.02504(16) 1.02602(17) 0.0767(8) Uani 1 1 d .
O1 O 0.4509(5) 0.6247(3) 0.7278(3) 0.0407(11) Uani 1 1 d .
O3 O 0.7228(6) 0.4135(4) 0.5872(3) 0.0519(13) Uani 1 1 d .
O5 O 0.8065(6) 0.5528(5) 0.9703(4) 0.0663(15) Uani 1 1 d .
O4 O 0.9634(6) 0.6860(5) 0.8256(4) 0.0603(14) Uani 1 1 d .
O2 O 0.6195(6) 0.5976(4) 0.5252(4) 0.0589(14) Uani 1 1 d .
C17 C 0.6874(8) 0.3671(5) 0.8506(5) 0.0366(15) Uani 1 1 d .
C6 C 0.4896(8) 0.8601(5) 0.6874(5) 0.0345(15) Uani 1 1 d .
C12 C 0.5397(8) 0.5087(5) 0.7211(5) 0.0371(15) Uani 1 1 d .
C23 C 0.8362(8) 0.6087(6) 0.8752(6) 0.0425(16) Uani 1 1 d .
C10 C 0.7261(7) 0.6064(6) 0.8016(5) 0.0356(15) Uani 1 1 d .
C11 C 0.6552(8) 0.4969(5) 0.7944(5) 0.0369(15) Uani 1 1 d .
C2 C 0.3316(8) 1.0286(6) 0.6228(5) 0.0432(17) Uani 1 1 d .
C9 C 0.6804(8) 0.7278(5) 0.7498(5) 0.0372(15) Uani 1 1 d .
C5 C 0.6005(8) 0.9516(6) 0.6957(5) 0.0392(16) Uani 1 1 d .
C14 C 0.6312(8) 0.5148(5) 0.5995(5) 0.0372(15) Uani 1 1 d .
C7 C 0.3564(8) 0.8997(6) 0.6506(5) 0.0417(16) Uani 1 1 d .
H7 H 0.2839 0.8390 0.6448 0.050 Uiso 1 1 calc R
C4 C 0.5757(9) 1.0829(6) 0.6666(5) 0.0465(18) Uani 1 1 d .
H4 H 0.6474 1.1448 0.6714 0.056 Uiso 1 1 calc R
C8 C 0.5438(8) 0.7339(5) 0.7192(5) 0.0360(15) Uani 1 1 d .
C18 C 0.8261(8) 0.3060(6) 0.8109(5) 0.0453(17) Uani 1 1 d .
H18 H 0.9025 0.3459 0.7478 0.054 Uiso 1 1 calc R
C13 C 0.4088(8) 0.4027(5) 0.7537(5) 0.0481(18) Uani 1 1 d .
H13A H 0.3353 0.4108 0.8232 0.072 Uiso 1 1 calc GR
H13B H 0.4565 0.3209 0.7603 0.072 Uiso 1 1 calc GR
H13C H 0.3523 0.4098 0.6982 0.072 Uiso 1 1 calc GR
C19 C 0.8537(9) 0.1850(6) 0.8643(6) 0.0529(19) Uani 1 1 d .
H19 H 0.9479 0.1448 0.8369 0.063 Uiso 1 1 calc R
C3 C 0.4420(9) 1.1176(6) 0.6306(5) 0.0497(19) Uani 1 1 d .
H3 H 0.4257 1.2041 0.6109 0.060 Uiso 1 1 calc R
C22 C 0.5757(9) 0.3059(6) 0.9459(5) 0.0528(18) Uani 1 1 d .
H22 H 0.4822 0.3462 0.9745 0.063 Uiso 1 1 calc R
C20 C 0.7415(10) 0.1263(6) 0.9566(6) 0.0497(18) Uani 1 1 d .
C1 C 0.1883(9) 1.0738(6) 0.5850(6) 0.059(2) Uani 1 1 d .
H1A H 0.1461 1.0065 0.5581 0.088 Uiso 1 1 calc GR
H1B H 0.2193 1.1470 0.5270 0.088 Uiso 1 1 calc GR
H1C H 0.1077 1.0968 0.6458 0.088 Uiso 1 1 calc GR
C21 C 0.6025(10) 0.1848(6) 0.9990(6) 0.059(2) Uani 1 1 d .
H21 H 0.5271 0.1442 1.0624 0.071 Uiso 1 1 calc R
C15 C 0.8045(10) 0.4011(7) 0.4741(5) 0.061(2) Uani 1 1 d .
H15A H 0.8540 0.4829 0.4328 0.073 Uiso 1 1 calc R
H15B H 0.7281 0.3743 0.4385 0.073 Uiso 1 1 calc R
C24 C 1.0674(10) 0.7102(7) 0.8935(6) 0.069(2) Uani 1 1 d .
H24A H 1.1117 0.7963 0.8699 0.104 Uiso 1 1 calc GR
H24B H 1.1527 0.6515 0.8855 0.104 Uiso 1 1 calc GR
H24C H 1.0061 0.6986 0.9695 0.104 Uiso 1 1 calc GR
C16 C 0.9291(10) 0.3044(7) 0.4762(6) 0.074(2) Uani 1 1 d .
H16A H 0.9833 0.2950 0.4020 0.111 Uiso 1 1 calc GR
H16B H 0.8793 0.2238 0.5172 0.111 Uiso 1 1 calc GR
H16C H 1.0050 0.3321 0.5106 0.111 Uiso 1 1 calc GR

loop_
_atom_site_aniso_label
_atom_site_aniso_U_11
_atom_site_aniso_U_22
_atom_site_aniso_U_33
_atom_site_aniso_U_23
_atom_site_aniso_U_13
_atom_site_aniso_U_12
S1 0.0555(13) 0.0376(9) 0.0493(11) -0.0077(8) -0.0232(9) 0.0002(8)
Cl1 0.109(2) 0.0451(10) 0.0831(15) 0.0083(10) -0.0498(14) 0.0103(11)
O1 0.046(3) 0.031(2) 0.052(3) -0.011(2) -0.023(2) 0.009(2)
O3 0.071(4) 0.050(3) 0.037(3) -0.011(2) -0.018(2) 0.030(2)
O5 0.076(4) 0.082(4) 0.042(3) 0.005(3) -0.030(3) -0.007(3)
O4 0.057(4) 0.075(3) 0.053(3) 0.006(3) -0.031(3) -0.014(3)
O2 0.091(4) 0.048(3) 0.040(3) -0.002(2) -0.026(3) 0.020(3)
C17 0.047(4) 0.035(3) 0.036(4) -0.009(3) -0.023(3) 0.005(3)
C6 0.044(4) 0.031(3) 0.032(3) -0.012(3) -0.012(3) 0.010(3)
C12 0.052(4) 0.026(3) 0.041(4) -0.005(3) -0.027(3) 0.009(3)
C23 0.045(5) 0.042(4) 0.045(4) -0.011(3) -0.019(4) 0.019(3)
C10 0.039(4) 0.043(4) 0.028(3) -0.010(3) -0.013(3) 0.007(3)
C11 0.044(4) 0.038(3) 0.033(3) -0.010(3) -0.016(3) 0.014(3)
C2 0.055(5) 0.039(4) 0.037(4) -0.009(3) -0.014(3) 0.013(3)
C9 0.041(4) 0.037(3) 0.036(4) -0.008(3) -0.015(3) 0.004(3)
C5 0.049(5) 0.038(3) 0.033(3) -0.008(3) -0.014(3) 0.005(3)
C14 0.050(5) 0.033(3) 0.036(4) -0.011(3) -0.022(3) 0.005(3)
C7 0.053(5) 0.039(3) 0.039(4) -0.011(3) -0.018(3) 0.007(3)
C4 0.065(5) 0.030(3) 0.045(4) -0.007(3) -0.014(4) -0.001(3)
C8 0.043(4) 0.032(3) 0.038(4) -0.011(3) -0.017(3) 0.003(3)
C18 0.049(5) 0.041(3) 0.044(4) 0.002(3) -0.016(4) 0.009(3)
C13 0.065(5) 0.034(3) 0.054(4) -0.012(3) -0.028(4) -0.001(3)
C19 0.051(5) 0.055(4) 0.051(4) -0.004(4) -0.017(4) 0.017(4)
C3 0.078(6) 0.030(3) 0.044(4) -0.003(3) -0.024(4) 0.008(4)
C22 0.053(5) 0.057(4) 0.045(4) -0.005(4) -0.010(4) 0.013(4)
C20 0.067(6) 0.044(4) 0.049(4) -0.008(3) -0.035(4) 0.010(4)
C1 0.064(6) 0.056(4) 0.054(5) 0.001(4) -0.020(4) 0.020(4)
C21 0.066(6) 0.058(4) 0.044(4) 0.012(4) -0.014(4) -0.002(4)
C15 0.078(6) 0.073(5) 0.040(4) -0.024(4) -0.021(4) 0.025(4)
C24 0.069(6) 0.080(5) 0.071(5) -0.003(4) -0.045(5) -0.011(4)
C16 0.074(7) 0.086(6) 0.062(5) -0.024(5) -0.013(5) 0.029(5)

loop_
_atom_type_symbol
_atom_type_description
_atom_type_scat_dispersion_real
_atom_type_scat_dispersion_imag
_atom_type_scat_source
C C 0.0033 0.0016 'International Tables Vol C Tables 4.2.6.8 and 6.1.1.4'
H H 0.0000 0.0000 'International Tables Vol C Tables 4.2.6.8 and 6.1.1.4'
Cl Cl 0.1484 0.1585 'International Tables Vol C Tables 4.2.6.8 and 6.1.1.4'
O O 0.0106 0.0060 'International Tables Vol C Tables 4.2.6.8 and 6.1.1.4'
S S 0.1246 0.1234 'International Tables Vol C Tables 4.2.6.8 and 6.1.1.4'

loop_
_geom_angle_atom_site_label_1
_geom_angle_atom_site_label_2
_geom_angle_atom_site_label_3
_geom_angle
C5 S1 C9 90.9(3)
C8 O1 C12 114.5(5)
C14 O3 C15 116.1(5)
C23 O4 C24 116.6(5)
C18 C17 C11 121.8(6)
C18 C17 C22 118.4(6)
C22 C17 C11 119.8(6)
C5 C6 C8 108.6(5)
C7 C6 C5 120.1(5)
C7 C6 C8 131.4(6)
O1 C12 C11 111.3(4)
O1 C12 C14 106.9(4)
O1 C12 C13 103.6(5)
C14 C12 C11 111.1(5)
C13 C12 C11 114.7(5)
C13 C12 C14 108.7(5)
O5 C23 O4 124.1(6)
O5 C23 C10 124.3(6)
O4 C23 C10 111.5(5)
C11 C10 C23 122.1(5)
C11 C10 C9 119.5(5)
C9 C10 C23 117.9(5)
C17 C11 C12 119.7(5)
C10 C11 C17 123.5(5)
C10 C11 C12 116.8(5)
C7 C2 C3 118.9(6)
C7 C2 C1 121.6(6)
C3 C2 C1 119.5(6)
C10 C9 S1 128.6(5)
C8 C9 S1 110.7(5)
C8 C9 C10 119.7(5)
C6 C5 S1 113.0(4)
C4 C5 S1 127.6(5)
C4 C5 C6 119.4(6)
O3 C14 C12 110.5(5)
O2 C14 O3 124.8(6)
O2 C14 C12 124.7(6)
C6 C7 H7 119.8
C2 C7 C6 120.5(6)
C2 C7 H7 119.8
C5 C4 H4 120.7
C3 C4 C5 118.5(6)
C3 C4 H4 120.7
O1 C8 C6 121.2(5)
C9 C8 O1 121.6(5)
C9 C8 C6 116.9(5)
C17 C18 H18 119.5
C17 C18 C19 121.0(7)
C19 C18 H18 119.5
C12 C13 H13A 109.5
C12 C13 H13B 109.5
C12 C13 H13C 109.5
H13A C13 H13B 109.5
H13A C13 H13C 109.5
H13B C13 H13C 109.5
C18 C19 H19 120.2
C20 C19 C18 119.5(7)
C20 C19 H19 120.2
C2 C3 C4 122.6(6)
C2 C3 H3 118.7
C4 C3 H3 118.7
C17 C22 H22 119.6
C17 C22 C21 120.8(7)
C21 C22 H22 119.6
C19 C20 Cl1 120.5(6)
C19 C20 C21 121.1(6)
C21 C20 Cl1 118.4(6)
C2 C1 H1A 109.5
C2 C1 H1B 109.5
C2 C1 H1C 109.5
H1A C1 H1B 109.5
H1A C1 H1C 109.5
H1B C1 H1C 109.5
C22 C21 H21 120.4
C20 C21 C22 119.2(7)
C20 C21 H21 120.4
O3 C15 H15A 109.9
O3 C15 H15B 109.9
O3 C15 C16 108.7(6)
H15A C15 H15B 108.3
C16 C15 H15A 109.9
C16 C15 H15B 109.9
O4 C24 H24A 109.5
O4 C24 H24B 109.5
O4 C24 H24C 109.5
H24A C24 H24B 109.5
H24A C24 H24C 109.5
H24B C24 H24C 109.5
C15 C16 H16A 109.5
C15 C16 H16B 109.5
C15 C16 H16C 109.5
H16A C16 H16B 109.5
H16A C16 H16C 109.5
H16B C16 H16C 109.5

loop_
_geom_bond_atom_site_label_1
_geom_bond_atom_site_label_2
_geom_bond_distance
S1 C9 1.763(6)
S1 C5 1.753(7)
Cl1 C20 1.757(6)
O1 C12 1.452(7)
O1 C8 1.389(6)
O3 C14 1.339(7)
O3 C15 1.456(7)
O5 C23 1.216(7)
O4 C23 1.321(8)
O4 C24 1.464(7)
O2 C14 1.203(6)
C17 C11 1.502(8)
C17 C18 1.378(9)
C17 C22 1.392(9)
C6 C5 1.410(8)
C6 C7 1.399(8)
C6 C8 1.445(8)
C12 C11 1.540(8)
C12 C14 1.533(9)
C12 C13 1.526(8)
C23 C10 1.517(8)
C10 C11 1.349(8)
C10 C9 1.449(8)
C2 C7 1.384(8)
C2 C3 1.386(9)
C2 C1 1.500(9)
C9 C8 1.344(8)
C5 C4 1.410(8)
C7 H7 0.9300
C4 H4 0.9300
C4 C3 1.386(9)
C18 H18 0.9300
C18 C19 1.398(8)
C13 H13A 0.9600
C13 H13B 0.9600
C13 H13C 0.9600
C19 H19 0.9300
C19 C20 1.363(9)
C3 H3 0.9300
C22 H22 0.9300
C22 C21 1.396(9)
C20 C21 1.373(10)
C1 H1A 0.9600
C1 H1B 0.9600
C1 H1C 0.9600
C21 H21 0.9300
C15 H15A 0.9700
C15 H15B 0.9700
C15 C16 1.488(10)
C24 H24A 0.9600
C24 H24B 0.9600
C24 H24C 0.9600
C16 H16A 0.9600
C16 H16B 0.9600
C16 H16C 0.9600

loop_
_geom_torsion_atom_site_label_1
_geom_torsion_atom_site_label_2
_geom_torsion_atom_site_label_3
_geom_torsion_atom_site_label_4
_geom_torsion
S1 C9 C8 O1 -174.3(4)
S1 C9 C8 C6 -0.3(7)
S1 C5 C4 C3 179.2(5)
Cl1 C20 C21 C22 179.1(5)
O1 C12 C11 C17 145.9(5)
O1 C12 C11 C10 -35.9(8)
O1 C12 C14 O3 177.0(4)
O1 C12 C14 O2 -4.7(8)
O5 C23 C10 C11 -46.0(9)
O5 C23 C10 C9 125.6(7)
O4 C23 C10 C11 138.3(6)
O4 C23 C10 C9 -50.2(8)
C17 C18 C19 C20 0.2(10)
C17 C22 C21 C20 0.4(10)
C6 C5 C4 C3 0.1(9)
C12 O1 C8 C6 159.0(5)
C12 O1 C8 C9 -27.3(8)
C23 C10 C11 C17 -4.9(10)
C23 C10 C11 C12 177.0(6)
C23 C10 C9 S1 11.3(9)
C23 C10 C9 C8 -155.6(6)
C10 C9 C8 O1 -5.2(9)
C10 C9 C8 C6 168.8(5)
C11 C17 C18 C19 -179.8(5)
C11 C17 C22 C21 179.5(6)
C11 C12 C14 O3 55.4(6)
C11 C12 C14 O2 -126.2(6)
C11 C10 C9 S1 -176.9(5)
C11 C10 C9 C8 16.2(9)
C9 S1 C5 C6 0.4(5)
C9 S1 C5 C4 -178.8(6)
C9 C10 C11 C17 -176.4(6)
C9 C10 C11 C12 5.6(9)
C5 S1 C9 C10 -167.9(6)
C5 S1 C9 C8 -0.1(5)
C5 C6 C7 C2 -0.4(9)
C5 C6 C8 O1 174.6(5)
C5 C6 C8 C9 0.6(8)
C5 C4 C3 C2 0.4(10)
C14 O3 C15 C16 166.4(6)
C14 C12 C11 C17 -95.1(6)
C14 C12 C11 C10 83.0(6)
C7 C6 C5 S1 -179.3(5)
C7 C6 C5 C4 0.0(9)
C7 C6 C8 O1 -6.9(10)
C7 C6 C8 C9 179.1(6)
C7 C2 C3 C4 -0.9(10)
C8 O1 C12 C11 46.1(6)
C8 O1 C12 C14 -75.4(6)
C8 O1 C12 C13 169.9(4)
C8 C6 C5 S1 -0.6(6)
C8 C6 C5 C4 178.7(6)
C8 C6 C7 C2 -178.8(6)
C18 C17 C11 C12 102.1(7)
C18 C17 C11 C10 -75.9(8)
C18 C17 C22 C21 -1.0(9)
C18 C19 C20 Cl1 -179.4(5)
C18 C19 C20 C21 -0.8(10)
C13 C12 C11 C17 28.7(8)
C13 C12 C11 C10 -153.2(6)
C13 C12 C14 O3 -71.8(6)
C13 C12 C14 O2 106.6(7)
C19 C20 C21 C22 0.4(10)
C3 C2 C7 C6 0.9(9)
C22 C17 C11 C12 -78.4(7)
C22 C17 C11 C10 103.6(8)
C22 C17 C18 C19 0.7(9)
C1 C2 C7 C6 -178.9(6)
C1 C2 C3 C4 178.9(6)
C15 O3 C14 O2 -4.1(9)
C15 O3 C14 C12 174.3(5)
C24 O4 C23 O5 -4.0(10)
C24 O4 C23 C10 171.8(6)
